data_7114858
loop_
_publ_author_name
'Jeon, Joonsang'
'Kitamura, Tsugio'
'Yoo, Byung-Woo'
'Kang, Sang Ook'
'Ko, Jaejung'

_publ_section_title
;
 Synthesis and reactivity of an efficient 1,2-dehydrocarborane precursor,
 phenyl[o-(trimethylsilyl)carboranyl]iodonium acetate
;
_journal_issue 20
_journal_name_full 'Chemical Communications'
_journal_page_first 2110
_journal_paper_doi 10.1039/b107343e
_journal_year 2001
_chemical_formula_sum 'C16 H20 B10'
_chemical_formula_weight 320.42
_chemical_name_systematic
; 
? 
;
_space_group_IT_number 33
_symmetry_space_group_name_Hall 'P 2c -2n'
_symmetry_space_group_name_H-M 'P n a 21'
_atom_sites_solution_hydrogens geom
_atom_sites_solution_primary direct
_atom_sites_solution_secondary difmap
_audit_creation_method SHELXL-97
_cell_angle_alpha 90.00
_cell_angle_beta 90.00
_cell_angle_gamma 90.00
_cell_formula_units_Z 4
_cell_length_a 8.7419(18)
_cell_length_b 15.710(3)
_cell_length_c 13.3000(17)
_cell_measurement_temperature 295(2)
_cell_volume 1826.6(6)
_computing_structure_refinement 'SHELXL-97 (Sheldrick, 1997)'
_computing_structure_solution 'SHELXS-97 (Sheldrick, 1990)'
_diffrn_ambient_temperature 295(2)
_diffrn_measured_fraction_theta_full 0.993
_diffrn_measured_fraction_theta_max 0.993
_diffrn_radiation_monochromator graphite
_diffrn_radiation_source 'fine-focus sealed tube'
_diffrn_radiation_type MoK\a
_diffrn_radiation_wavelength 0.71073
_diffrn_reflns_av_R_equivalents 0.0161
_diffrn_reflns_av_sigmaI/netI 0.1086
_diffrn_reflns_limit_h_max 0
_diffrn_reflns_limit_h_min -10
_diffrn_reflns_limit_k_max 18
_diffrn_reflns_limit_k_min -18
_diffrn_reflns_limit_l_max 0
_diffrn_reflns_limit_l_min -15
_diffrn_reflns_number 1677
_diffrn_reflns_theta_full 24.99
_diffrn_reflns_theta_max 24.99
_diffrn_reflns_theta_min 2.01
_exptl_absorpt_coefficient_mu 0.058
_exptl_crystal_density_diffrn 1.165
_exptl_crystal_density_method 'not measured'
_exptl_crystal_F_000 664
_refine_diff_density_max 0.285
_refine_diff_density_min -0.311
_refine_diff_density_rms 0.057
_refine_ls_abs_structure_details 'Flack H D (1983), Acta Cryst. A39, 876-881'
_refine_ls_abs_structure_Flack 0(10)
_refine_ls_extinction_coef 0.003(3)
_refine_ls_extinction_expression Fc^*^=kFc[1+0.001xFc^2^\l^3^/sin(2\q)]^-1/4^
_refine_ls_extinction_method SHELXL
_refine_ls_goodness_of_fit_ref 1.044
_refine_ls_hydrogen_treatment mixed
_refine_ls_matrix_type full
_refine_ls_number_parameters 227
_refine_ls_number_reflns 1673
_refine_ls_number_restraints 1
_refine_ls_restrained_S_all 1.044
_refine_ls_R_factor_all 0.1616
_refine_ls_R_factor_gt 0.0842
_refine_ls_shift/su_max 0.001
_refine_ls_shift/su_mean 0.000
_refine_ls_structure_factor_coef Fsqd
_refine_ls_weighting_details 'calc w=1/[\s^2^(Fo^2^)+(0.1239P)^2^+0.0000P] where P=(Fo^2^+2Fc^2^)/3'
_refine_ls_weighting_scheme calc
_refine_ls_wR_factor_gt 0.1912
_refine_ls_wR_factor_ref 0.2401
_reflns_number_gt 880
_reflns_number_total 1673
_reflns_threshold_expression >2sigma(I)
_cod_data_source_file b107343e.txt
_cod_data_source_block anthra
_cod_original_cell_volume 1826.6(5)
_cod_database_code 7114858

loop_
_symmetry_equiv_pos_as_xyz
'x, y, z'
'-x, -y, z+1/2'
'x+1/2, -y+1/2, z'
'-x+1/2, y+1/2, z+1/2'

loop_
_atom_site_label
_atom_site_type_symbol
_atom_site_fract_x
_atom_site_fract_y
_atom_site_fract_z
_atom_site_U_iso_or_equiv
_atom_site_adp_type
_atom_site_occupancy
_atom_site_symmetry_multiplicity
_atom_site_calc_flag
_atom_site_refinement_flags
B1 B 0.4401(15) 0.3624(7) -0.1103(9) 0.063(4) Uani 1 1 d .
HB1 H 0.4944 0.2999 -0.1212 0.075 Uiso 1 1 calc R
B2 B 0.4275(13) 0.5387(7) -0.1675(8) 0.049(3) Uani 1 1 d .
HB2 H 0.4715 0.5903 -0.2153 0.058 Uiso 1 1 calc R
B3 B 0.4757(12) 0.4222(8) -0.0029(9) 0.056(3) Uani 1 1 d .
HB3 H 0.5507 0.3997 0.0579 0.068 Uiso 1 1 calc R
B4 B 0.2967(13) 0.3749(6) -0.0226(8) 0.049(3) Uani 1 1 d .
HB4 H 0.2533 0.3219 0.0232 0.058 Uiso 1 1 calc R
B5 B 0.2414(13) 0.4927(6) -0.1829(8) 0.047(3) Uani 1 1 d .
HB5 H 0.1596 0.5150 -0.2400 0.056 Uiso 1 1 calc R
B6 B 0.2526(12) 0.3839(6) -0.1515(7) 0.042(3) Uani 1 1 d .
HB6 H 0.1805 0.3363 -0.1894 0.050 Uiso 1 1 calc R
B7 B 0.5484(13) 0.4556(8) -0.1213(9) 0.058(3) Uani 1 1 d .
HB7 H 0.6710 0.4542 -0.1399 0.070 Uiso 1 1 calc R
B8 B 0.4699(12) 0.5307(7) -0.0340(8) 0.049(3) Uani 1 1 d .
HB8 H 0.5399 0.5776 0.0068 0.058 Uiso 1 1 calc R
B9 B 0.4044(14) 0.4322(7) -0.2126(9) 0.055(3) Uani 1 1 d .
HB9 H 0.4324 0.4156 -0.2908 0.067 Uiso 1 1 calc R
B10 B 0.2861(5) 0.5556(3) -0.0785(3) 0.043(2) Uani 1 1 d .
HB10 H 0.2367 0.6195 -0.0686 0.051 Uiso 1 1 calc R
C1 C 0.3164(5) 0.4805(3) 0.0169(3) 0.040(2) Uani 1 1 d R
C2 C 0.1891(5) 0.4599(3) -0.0668(3) 0.038(2) Uani 1 1 d R
C3 C 0.2366(5) 0.5002(3) 0.1195(3) 0.044(2) Uani 1 1 d R
H3 H 0.3112 0.5124 0.1726 0.053 Uiso 1 1 calc R
C4 C 0.0247(10) 0.4673(5) -0.0159(7) 0.043(2) Uani 1 1 d .
H4 H -0.0586 0.4555 -0.0632 0.051 Uiso 1 1 calc R
C5 C 0.1344(9) 0.4256(5) 0.1469(6) 0.037(2) Uani 1 1 d .
C6 C 0.1453(12) 0.3778(6) 0.2335(6) 0.053(3) Uani 1 1 d .
H6 H 0.2201 0.3899 0.2812 0.063 Uiso 1 1 calc R
C7 C 0.0424(15) 0.3109(6) 0.2488(8) 0.068(3) Uani 1 1 d .
H7 H 0.0496 0.2777 0.3065 0.081 Uiso 1 1 calc R
C8 C -0.0686(14) 0.2940(6) 0.1794(8) 0.071(3) Uani 1 1 d .
H8 H -0.1373 0.2498 0.1906 0.086 Uiso 1 1 calc R
C9 C -0.0803(11) 0.3426(5) 0.0915(8) 0.056(3) Uani 1 1 d .
H9 H -0.1551 0.3307 0.0438 0.067 Uiso 1 1 calc R
C10 C 0.0207(10) 0.4078(5) 0.0774(6) 0.044(2) Uani 1 1 d .
C11 C 0.1244(10) 0.5733(5) 0.1055(6) 0.040(2) Uani 1 1 d .
C12 C 0.1276(14) 0.6520(6) 0.1526(9) 0.063(3) Uani 1 1 d .
H12 H 0.2035 0.6650 0.1992 0.076 Uiso 1 1 calc R
C13 C 0.0157(16) 0.7108(6) 0.1291(9) 0.074(4) Uani 1 1 d .
H13 H 0.0157 0.7633 0.1614 0.088 Uiso 1 1 calc R
C14 C -0.0925(15) 0.6939(6) 0.0610(9) 0.073(3) Uani 1 1 d .
H14 H -0.1654 0.7352 0.0467 0.087 Uiso 1 1 calc R
C15 C -0.0994(11) 0.6159(6) 0.0108(7) 0.059(3) Uani 1 1 d .
H15 H -0.1751 0.6045 -0.0366 0.070 Uiso 1 1 calc R
C16 C 0.0102(10) 0.5568(5) 0.0342(6) 0.042(2) Uani 1 1 d .

loop_
_atom_site_aniso_label
_atom_site_aniso_U_11
_atom_site_aniso_U_22
_atom_site_aniso_U_33
_atom_site_aniso_U_23
_atom_site_aniso_U_13
_atom_site_aniso_U_12
B1 0.082(9) 0.049(6) 0.057(7) 0.003(6) 0.016(7) 0.031(6)
B2 0.051(6) 0.048(6) 0.047(6) -0.003(5) 0.021(5) -0.005(5)
B3 0.040(6) 0.079(8) 0.051(7) 0.003(6) -0.010(6) 0.007(6)
B4 0.074(8) 0.033(5) 0.039(5) -0.011(5) 0.011(6) -0.004(5)
B5 0.057(7) 0.056(7) 0.027(5) 0.001(5) -0.012(5) 0.007(6)
B6 0.056(7) 0.034(5) 0.036(5) -0.006(4) -0.001(5) -0.008(5)
B7 0.031(6) 0.081(8) 0.063(8) -0.005(6) 0.013(6) 0.004(6)
B8 0.038(6) 0.064(6) 0.043(6) -0.001(6) 0.000(5) -0.006(5)
B9 0.072(8) 0.050(6) 0.045(6) -0.006(5) 0.014(6) 0.005(6)
B10 0.053(6) 0.039(5) 0.036(5) 0.003(5) 0.015(5) 0.006(5)
C1 0.056(6) 0.036(4) 0.029(4) -0.001(3) -0.007(4) 0.003(4)
C2 0.033(5) 0.033(4) 0.049(5) -0.009(4) 0.000(4) -0.001(4)
C3 0.047(5) 0.046(5) 0.040(5) -0.007(4) 0.005(5) -0.006(5)
C4 0.041(5) 0.043(5) 0.044(5) -0.010(5) -0.013(4) 0.003(4)
C5 0.030(4) 0.044(5) 0.036(5) -0.007(4) 0.009(4) -0.002(4)
C6 0.060(7) 0.057(6) 0.040(5) -0.001(5) 0.003(5) 0.005(5)
C7 0.109(9) 0.037(5) 0.058(7) 0.004(5) 0.028(7) -0.001(6)
C8 0.097(9) 0.052(6) 0.065(7) -0.008(6) 0.037(7) -0.035(6)
C9 0.065(7) 0.044(5) 0.060(7) -0.017(5) 0.015(6) -0.016(5)
C10 0.050(6) 0.036(4) 0.046(5) -0.007(4) 0.006(5) -0.001(4)
C11 0.044(5) 0.038(4) 0.038(5) -0.009(4) 0.009(5) -0.010(4)
C12 0.080(7) 0.047(5) 0.061(6) -0.001(5) 0.018(6) -0.021(6)
C13 0.117(10) 0.034(5) 0.069(8) -0.004(5) 0.030(8) 0.014(7)
C14 0.099(10) 0.054(7) 0.065(7) 0.001(6) 0.024(7) 0.035(6)
C15 0.058(6) 0.059(6) 0.059(6) 0.002(5) 0.010(5) 0.020(5)
C16 0.034(5) 0.045(5) 0.047(5) 0.002(4) 0.016(4) 0.004(4)

loop_
_atom_type_symbol
_atom_type_description
_atom_type_scat_dispersion_real
_atom_type_scat_dispersion_imag
_atom_type_scat_source
C C 0.0033 0.0016 'International Tables Vol C Tables 4.2.6.8 and 6.1.1.4'
H H 0.0000 0.0000 'International Tables Vol C Tables 4.2.6.8 and 6.1.1.4'
B B 0.0013 0.0007 'International Tables Vol C Tables 4.2.6.8 and 6.1.1.4'

loop_
_geom_angle_atom_site_label_1
_geom_angle_atom_site_label_2
_geom_angle_atom_site_label_3
_geom_angle
B4 B1 B3 60.8(6)
B4 B1 B7 110.7(7)
B3 B1 B7 61.3(7)
B4 B1 B6 60.8(6)
B3 B1 B6 108.6(7)
B7 B1 B6 108.5(7)
B4 B1 B9 108.7(8)
B3 B1 B9 109.1(7)
B7 B1 B9 60.9(6)
B6 B1 B9 58.6(6)
B10 B2 B9 107.0(7)
B10 B2 B7 107.4(7)
B9 B2 B7 60.0(6)
B10 B2 B5 59.5(5)
B9 B2 B5 58.8(6)
B7 B2 B5 106.4(7)
B10 B2 B8 59.3(5)
B9 B2 B8 106.6(8)
B7 B2 B8 59.6(6)
B5 B2 B8 105.6(7)
C1 B3 B1 105.9(7)
C1 B3 B4 61.1(5)
B1 B3 B4 59.2(6)
C1 B3 B8 59.1(5)
B1 B3 B8 109.1(8)
B4 B3 B8 110.5(8)
C1 B3 B7 105.9(7)
B1 B3 B7 59.7(7)
B4 B3 B7 108.2(8)
B8 B3 B7 61.0(7)
B1 B4 C2 104.6(7)
B1 B4 C1 103.9(7)
C2 B4 C1 54.9(3)
B1 B4 B3 60.0(7)
C2 B4 B3 102.1(6)
C1 B4 B3 57.7(5)
B1 B4 B6 60.6(6)
C2 B4 B6 59.4(5)
C1 B4 B6 103.8(7)
B3 B4 B6 107.9(8)
C2 B5 B10 60.5(4)
C2 B5 B9 105.1(7)
B10 B5 B9 107.6(7)
C2 B5 B6 60.2(5)
B10 B5 B6 110.3(6)
B9 B5 B6 58.9(6)
C2 B5 B2 105.3(7)
B10 B5 B2 58.6(5)
B9 B5 B2 60.5(6)
B6 B5 B2 108.2(8)
B9 B6 C2 104.4(6)
B9 B6 B1 61.1(6)
C2 B6 B1 103.2(6)
B9 B6 B5 60.4(6)
C2 B6 B5 57.9(5)
B1 B6 B5 108.2(7)
B9 B6 B4 108.9(8)
C2 B6 B4 59.5(5)
B1 B6 B4 58.6(6)
B5 B6 B4 108.7(7)
B1 B7 B3 59.0(6)
B1 B7 B9 60.3(7)
B3 B7 B9 106.8(8)
B1 B7 B2 108.6(8)
B3 B7 B2 108.0(8)
B9 B7 B2 60.0(6)
B1 B7 B8 106.8(8)
B3 B7 B8 58.9(6)
B9 B7 B8 107.8(8)
B2 B7 B8 61.0(6)
C1 B8 B3 58.5(5)
C1 B8 B10 61.0(4)
B3 B8 B10 108.8(7)
C1 B8 B7 104.8(7)
B3 B8 B7 60.1(6)
B10 B8 B7 106.2(7)
C1 B8 B2 105.1(7)
B3 B8 B2 107.6(9)
B10 B8 B2 57.9(5)
B7 B8 B2 59.4(6)
B6 B9 B5 60.7(6)
B6 B9 B1 60.3(6)
B5 B9 B1 107.7(8)
B6 B9 B7 108.1(7)
B5 B9 B7 107.9(7)
B1 B9 B7 58.8(7)
B6 B9 B2 109.9(8)
B5 B9 B2 60.7(6)
B1 B9 B2 107.5(8)
B7 B9 B2 60.0(6)
B2 B10 C2 106.1(4)
B2 B10 B5 62.0(5)
C2 B10 B5 58.1(4)
B2 B10 C1 106.4(4)
C2 B10 C1 54.9
B5 B10 C1 103.2(4)
B2 B10 B8 62.8(5)
C2 B10 B8 102.9(4)
B5 B10 B8 110.2(6)
C1 B10 B8 57.8(4)
C3 C1 C2 109.6
C3 C1 B3 127.8(4)
C2 C1 B3 110.7(4)
C3 C1 B8 127.5(4)
C2 C1 B8 111.4(4)
B3 C1 B8 62.5(6)
C3 C1 B4 114.0(4)
C2 C1 B4 62.2(4)
B3 C1 B4 61.3(6)
B8 C1 B4 113.5(6)
C3 C1 B10 115.5
C2 C1 B10 61.9
B3 C1 B10 112.1(4)
B8 C1 B10 61.2(4)
B4 C1 B10 114.0(4)
C4 C2 C1 108.4(3)
C4 C2 B5 127.6(6)
C1 C2 B5 112.6(4)
C4 C2 B10 114.6(3)
C1 C2 B10 63.2
B5 C2 B10 61.4(4)
C4 C2 B6 128.0(5)
C1 C2 B6 111.5(4)
B5 C2 B6 61.9(5)
B10 C2 B6 112.5(4)
C4 C2 B4 113.6(5)
C1 C2 B4 62.9(4)
B5 C2 B4 113.4(5)
B10 C2 B4 115.6(4)
B6 C2 B4 61.1(5)
C5 C3 C11 103.5(5)
C5 C3 C1 108.6(3)
C11 C3 C1 109.2(4)
C10 C4 C16 101.5(7)
C10 C4 C2 108.4(6)
C16 C4 C2 108.7(6)
C6 C5 C10 119.8(8)
C6 C5 C3 125.4(8)
C10 C5 C3 114.7(7)
C5 C6 C7 119.1(9)
C8 C7 C6 120.3(9)
C7 C8 C9 120.7(9)
C10 C9 C8 118.4(10)
C9 C10 C5 121.6(8)
C9 C10 C4 125.1(8)
C5 C10 C4 113.3(7)
C12 C11 C16 119.0(9)
C12 C11 C3 127.2(8)
C16 C11 C3 113.8(6)
C13 C12 C11 118.6(11)
C14 C13 C12 121.5(10)
C13 C14 C15 121.9(10)
C16 C15 C14 117.1(10)
C15 C16 C11 121.8(8)
C15 C16 C4 124.7(9)
C11 C16 C4 113.4(7)

loop_
_geom_bond_atom_site_label_1
_geom_bond_atom_site_label_2
_geom_bond_distance
B1 B4 1.724(16)
B1 B3 1.738(16)
B1 B7 1.750(16)
B1 B6 1.761(17)
B1 B9 1.776(16)
B2 B10 1.733(11)
B2 B9 1.788(15)
B2 B7 1.788(15)
B2 B5 1.792(16)
B2 B8 1.819(16)
B3 C1 1.688(12)
B3 B4 1.751(16)
B3 B8 1.755(16)
B3 B7 1.777(16)
B4 C2 1.736(11)
B4 C1 1.748(10)
B4 B6 1.764(13)
B5 C2 1.691(11)
B5 B10 1.749(11)
B5 B9 1.758(15)
B5 B6 1.763(14)
B6 B9 1.731(15)
B6 C2 1.734(10)
B7 B9 1.788(17)
B7 B8 1.792(15)
B8 C1 1.698(11)
B8 B10 1.757(11)
B10 C2 1.7333
B10 C1 1.7534
C1 C3 1.5639
C1 C2 1.6072
C2 C4 1.593(10)
C3 C5 1.518(8)
C3 C11 1.521(9)
C4 C10 1.553(11)
C4 C16 1.561(11)
C5 C6 1.379(11)
C5 C10 1.385(12)
C6 C7 1.398(14)
C7 C8 1.366(15)
C8 C9 1.400(14)
C9 C10 1.365(11)
C11 C12 1.388(12)
C11 C16 1.401(12)
C12 C13 1.380(15)
C13 C14 1.336(16)
C14 C15 1.397(13)
C15 C16 1.370(12)
